data_2001517
loop_
_publ_author_name
'Suzuki, Y.'
'Miyamoto, T. K.'
'Ichida, H.'

_publ_contact_author
;
    Dr. Miyamoto, T. Ken
    Department of Chemistry
    Faculty of Science
    The University of Tokyo
    Tokyo  113
    Japan
;
_publ_section_title
;(1,1-Cyclobutanedicarboxylato-<i>O</i>,<i>O</i>')bis(trimethylphosphine-<i>P</i>)platinum(II)
 monohydrate
;
_journal_issue 7
_journal_name_full 'Acta Crystallographica Section C'
_journal_page_first 1315
_journal_page_last 1317
_journal_paper_doi 10.1107/S0108270192013489
_journal_volume 49
_journal_year 1993
_chemical_formula_moiety 'C12 H24 O4 P2 Pt, H2 O'
_chemical_formula_structural '[Pt(C6 H6 O4)(P(C H3)3)2] (H2 O)'
_chemical_formula_sum 'C12 H26 O5 P2 Pt'
_chemical_formula_weight 507.37
_space_group_IT_number 2
_symmetry_cell_setting triclinic
_symmetry_space_group_name_Hall '-P 1'
_symmetry_space_group_name_H-M 'P -1'
_atom_type_scat_source
;
International Tables for X-ray Crystallography (1974, Vol. IV)
;
_cell_angle_alpha 92.43(2)
_cell_angle_beta 115.300(10)
_cell_angle_gamma 110.130(10)
_cell_formula_units_Z 2
_cell_length_a 9.752(2)
_cell_length_b 11.680(2)
_cell_length_c 9.203(2)
_cell_measurement_reflns_used 25
_cell_measurement_temperature 296
_cell_measurement_theta_max 20.0
_cell_measurement_theta_min 19.9
_cell_volume 867.4(3)
_diffrn_measurement_device 'Rigaku AFC-5R'
_diffrn_measurement_method \w/2\q
_diffrn_radiation_source '12kW rotating anode generator'
_diffrn_radiation_type 'Mo K\a'
_diffrn_radiation_wavelength .71069
_diffrn_reflns_limit_h_max 14
_diffrn_reflns_limit_h_min 0
_diffrn_reflns_limit_k_max 16
_diffrn_reflns_limit_k_min -17
_diffrn_reflns_limit_l_max 12
_diffrn_reflns_limit_l_min -13
_diffrn_reflns_number 6611
_diffrn_reflns_theta_max 32.6
_diffrn_standards_decay_% 19.40
_diffrn_standards_interval_count 147
_diffrn_standards_number 3
_exptl_absorpt_coefficient_mu 8.367
_exptl_absorpt_correction_T_max 1.42
_exptl_absorpt_correction_T_min .79
_exptl_absorpt_correction_type
;
 empirical correction with DIFABS (Walker & Stuart, 1983)
;
_exptl_crystal_colour colorless
_exptl_crystal_density_diffrn 1.943
_exptl_crystal_density_meas 1.93
_exptl_crystal_density_method
;
Density was measured by a flotation in a 1, 2-dibromoethane/hexane mixture.
;
_exptl_crystal_description block
_exptl_crystal_F_000 492
_exptl_crystal_size_max .30
_exptl_crystal_size_mid .25
_exptl_crystal_size_min .20
_refine_diff_density_max 2.84
_refine_diff_density_min -2.27
_refine_ls_goodness_of_fit_obs 1.57
_refine_ls_hydrogen_treatment noref
_refine_ls_matrix_type full
_refine_ls_number_parameters 182
_refine_ls_number_reflns 5068
_refine_ls_R_factor_obs .041
_refine_ls_shift/esd_max .01
_refine_ls_structure_factor_coef F
_refine_ls_weighting_details 'w = 1/\s^2^(F~o~)'
_refine_ls_weighting_scheme calc
_refine_ls_wR_factor_obs .044
_reflns_number_observed 5068
_reflns_number_total 6293
_reflns_observed_criterion refl_observed_if_F_>_3.0_sigma(F)
_cod_data_source_file as1035.cif
_cod_data_source_block default
_cod_depositor_comments
;
The following automatic conversions were performed:

'_refine_ls_weighting_scheme' value '1/\s^2^(F~o~)' was changed to
'calc'. New tag '_refine_ls_weighting_details' was created. The value
of the new tag was set to 'w = 1/\s^2^(F~o~)'.

Automatic conversion script
Id: cif_fix_values 3143 2015-03-26 13:38:13Z robertas 
;
_cod_original_cell_volume 867.3(3)
_cod_database_code 2001517

loop_
_symmetry_equiv_pos_as_xyz
+X,+Y,+Z
-X,-Y,-Z

loop_
_atom_site_aniso_label
_atom_site_aniso_U_11
_atom_site_aniso_U_22
_atom_site_aniso_U_33
_atom_site_aniso_U_12
_atom_site_aniso_U_13
_atom_site_aniso_U_23
Pt 0.02320(10) 0.02340(10) 0.02380(10) 0.00935(7) 0.01100(7) 0.00537(7)
P(1) 0.0331(7) 0.0320(7) 0.0250(7) 0.0131(6) 0.0095(6) 0.0054(6)
P(2) 0.0296(7) 0.0348(8) 0.0372(8) 0.0143(6) 0.0188(6) 0.0155(6)
O(1) 0.035(2) 0.058(3) 0.032(2) 0.017(2) 0.018(2) 0.002(2)
O(2) 0.029(2) 0.047(3) 0.040(2) 0.017(2) 0.016(2) 0.023(2)
O(3) 0.045(3) 0.071(4) 0.052(3) 0.026(3) 0.034(3) 0.008(3)
O(4) 0.037(2) 0.062(3) 0.040(3) 0.018(2) 0.005(2) 0.021(2)
O(5) 0.074(4) 0.051(3) 0.069(4) 0.014(3) 0.040(4) 0.005(3)
C(1) 0.038(3) 0.030(3) 0.038(3) 0.016(2) 0.024(3) 0.012(2)
C(2) 0.032(3) 0.030(3) 0.034(3) 0.017(2) 0.015(2) 0.010(2)
C(3) 0.031(3) 0.025(2) 0.036(3) 0.014(2) 0.017(2) 0.005(2)
C(4) 0.057(4) 0.031(3) 0.050(4) 0.028(3) 0.029(3) 0.014(3)
C(5) 0.058(5) 0.030(3) 0.077(6) 0.014(3) 0.027(4) -0.005(3)
C(6) 0.033(3) 0.034(3) 0.060(5) 0.008(3) 0.023(3) 0.007(3)
C(7) 0.048(4) 0.030(3) 0.038(3) 0.022(3) 0.009(3) 0.004(2)
C(8) 0.055(4) 0.049(4) 0.041(4) 0.028(4) -0.006(3) -0.013(3)
C(9) 0.080(7) 0.130(10) 0.064(6) 0.057(7) 0.050(6) 0.063(7)
C(10) 0.045(4) 0.068(5) 0.052(4) 0.030(4) 0.031(3) 0.040(4)
C(11) 0.029(3) 0.074(6) 0.073(6) 0.011(3) 0.024(4) 0.037(5)
C(12) 0.095(7) 0.067(6) 0.061(6) 0.047(5) 0.050(5) 0.018(4)

loop_
_atom_site_label
_atom_site_fract_x
_atom_site_fract_y
_atom_site_fract_z
_atom_site_U_iso_or_equiv
Pt 0.07786(3) 0.20086(2) 0.04675(3) 0.02349(9)
P(1) -0.1070(2) 0.22510(10) -0.1835(2) 0.0317(5)
P(2) -0.0812(2) 0.1613(2) 0.1686(2) 0.0319(5)
O(1) 0.2380(6) 0.2243(5) -0.0501(6) 0.0420(10)
O(2) 0.2608(5) 0.1887(4) 0.2583(6) 0.0380(10)
O(3) 0.4927(6) 0.2755(5) -0.0129(7) 0.051(3)
O(4) 0.5207(6) 0.2579(5) 0.4497(6) 0.052(3)
O(5) 0.3778(8) 0.1232(6) 0.6673(8) 0.066(3)
C(1) 0.3971(8) 0.2790(6) 0.0394(8) 0.032(3)
C(2) 0.4154(7) 0.2606(5) 0.3171(8) 0.030(3)
C(3) 0.4639(7) 0.3504(5) 0.2134(8) 0.029(3)
C(4) 0.4150(10) 0.4646(6) 0.2220(10) 0.041(3)
C(5) 0.5980(10) 0.5482(7) 0.3320(10) 0.058(4)
C(6) 0.6477(8) 0.4433(6) 0.3010(10) 0.044(3)
C(7) -0.1987(9) 0.3297(6) -0.1558(9) 0.042(3)
C(8) -0.2770(10) 0.0866(7) -0.3290(10) 0.058(3)
C(9) -0.0090(10) 0.2990(10) -0.3010(10) 0.080(5)
C(10) -0.0200(10) 0.0759(8) 0.3260(10) 0.048(3)
C(11) -0.2993(9) 0.0681(9) 0.0480(10) 0.061(4)
C(12) -0.0660(10) 0.3030(10) 0.2750(10) 0.065(4)
H(1) 0.3665 0.4859 0.1186 0.0495
H(2) 0.3469 0.4570 0.2733 0.0495
H(3) 0.6386 0.6197 0.2932 0.0704
H(4) 0.6261 0.5734 0.4444 0.0704
H(5) 0.7151 0.4238 0.3980 0.0528
H(6) 0.6982 0.4559 0.2310 0.0528
H(7) -0.1142 0.4108 -0.0988 0.0500
H(8) -0.2753 0.3338 -0.2605 0.0500
H(9) -0.2546 0.2994 -0.0935 0.0500
H(10) -0.3372 0.0412 -0.2763 0.0692
H(11) -0.3484 0.1096 -0.4192 0.0692
H(12) -0.2362 0.0359 -0.3668 0.0692
H(13) 0.0448 0.2509 -0.3230 0.0976
H(14) -0.0892 0.3041 -0.4022 0.0976
H(15) 0.0715 0.3807 -0.2400 0.0976
H(16) -0.0788 0.0718 0.3869 0.0584
H(17) -0.0448 -0.0065 0.2760 0.0584
H(18) 0.0955 0.1171 0.3980 0.0584
H(19) -0.3515 0.0633 0.1152 0.0734
H(20) -0.3456 0.1053 -0.0405 0.0734
H(21) -0.3161 -0.0137 0.0042 0.0734
H(22) 0.0454 0.3486 0.3586 0.0781
H(23) -0.0968 0.3532 0.1985 0.0781
H(24) -0.1370 0.2821 0.3234 0.0781

loop_
_geom_angle_atom_site_label_1
_geom_angle_atom_site_label_2
_geom_angle_atom_site_label_3
_geom_angle_site_symmetry_1
_geom_angle_site_symmetry_2
_geom_angle_site_symmetry_3
_geom_angle
_geom_angle_publ_flag
P(1) Pt P(2) . . . 95.13(6) yes
Pt O(1) C(1) . . . 122.5(4) yes
P(1) Pt O(1) . . . 90.90(10) yes
Pt O(2) C(2) . . . 123.2(4) yes
P(1) Pt O(2) . . . 176.10(10) yes
O(1) C(1) O(3) . . . 122.1(6) yes
P(2) Pt O(1) . . . 173.10(10) yes
O(1) C(1) C(3) . . . 117.7(5) yes
P(2) Pt O(2) . . . 87.90(10) yes
O(3) C(1) C(3) . . . 120.3(6) yes
O(1) Pt O(2) . . . 86.3(2) yes
O(2) C(2) O(4) . . . 121.9(6) yes
Pt P(1) C(7) . . . 115.8(2) yes
O(2) C(2) C(3) . . . 117.3(5) yes
Pt P(1) C(8) . . . 117.7(3) yes
O(4) C(2) C(3) . . . 120.7(6) yes
Pt P(1) C(9) . . . 110.0(3) yes
C(1) C(3) C(2) . . . 110.4(5) yes
C(7) P(1) C(8) . . . 105.6(3) yes
C(1) C(3) C(4) . . . 114.0(5) yes
C(7) P(1) C(9) . . . 102.3(5) yes
C(1) C(3) C(6) . . . 116.5(5) yes
C(8) P(1) C(9) . . . 103.6(5) yes
C(2) C(3) C(4) . . . 111.8(5) yes
Pt P(2) C(10) . . . 111.6(3) yes
C(2) C(3) C(6) . . . 114.1(5) yes
Pt P(2) C(11) . . . 119.2(3) yes
C(4) C(3) C(6) . . . 88.5(5) yes
Pt P(2) C(12) . . . 112.2(3) yes
C(3) C(4) C(5) . . . 88.9(5) yes
C(10) P(2) C(11) . . . 102.1(4) yes
C(4) C(5) C(6) . . . 91.0(5) yes
C(10) P(2) C(12) . . . 104.9(4) yes
C(3) C(6) C(5) . . . 90.2(5) yes
C(11) P(2) C(12) . . . 105.4(5) yes
C(3) C(4) H(1) . . . 114.33 no
H(11) C(8) H(12) . . . 109.50 no
C(3) C(4) H(2) . . . 114.33 no
P(1) C(9) H(13) . . . 109.55 no
C(5) C(4) H(1) . . . 114.40 no
P(1) C(9) H(14) . . . 109.61 no
C(5) C(4) H(2) . . . 114.35 no
P(1) C(9) H(15) . . . 109.52 no
H(1) C(4) H(2) . . . 109.41 no
H(13) C(9) H(14) . . . 109.44 no
C(4) C(5) H(3) . . . 113.89 no
H(13) C(9) H(15) . . . 109.31 no
C(4) C(5) H(4) . . . 113.93 no
H(14) C(9) H(15) . . . 109.39 no
C(6) C(5) H(3) . . . 113.89 no
P(2) C(10) H(16) . . . 109.47 no
C(6) C(5) H(4) . . . 113.88 no
P(2) C(10) H(17) . . . 109.47 no
H(3) C(5) H(4) . . . 109.38 no
P(2) C(10) H(18) . . . 109.52 no
C(3) C(6) H(5) . . . 114.09 no
H(16) C(10) H(17) . . . 109.40 no
C(3) C(6) H(6) . . . 114.06 no
H(16) C(10) H(18) . . . 109.48 no
C(5) C(6) H(5) . . . 114.09 no
H(17) C(10) H(18) . . . 109.49 no
C(5) C(6) H(6) . . . 114.06 no
P(2) C(11) H(19) . . . 109.45 no
H(5) C(6) H(6) . . . 109.40 no
P(2) C(11) H(20) . . . 109.49 no
P(1) C(7) H(7) . . . 109.46 no
P(2) C(11) H(21) . . . 109.45 no
P(1) C(7) H(8) . . . 109.45 no
H(19) C(11) H(20) . . . 109.49 no
P(1) C(7) H(9) . . . 109.48 no
H(19) C(11) H(21) . . . 109.44 no
H(7) C(7) H(8) . . . 109.46 no
H(20) C(11) H(21) . . . 109.50 no
H(7) C(7) H(9) . . . 109.49 no
P(2) C(12) H(22) . . . 109.48 no
H(8) C(7) H(9) . . . 109.48 no
P(2) C(12) H(23) . . . 109.51 no
P(1) C(8) H(10) . . . 109.44 no
P(2) C(12) H(24) . . . 109.45 no
P(1) C(8) H(11) . . . 109.43 no
H(22) C(12) H(23) . . . 109.50 no
P(1) C(8) H(12) . . . 109.43 no
H(22) C(12) H(24) . . . 109.42 no
H(10) C(8) H(11) . . . 109.52 no
H(23) C(12) H(24) . . . 109.47 no
H(10) C(8) H(12) . . . 109.52 no

loop_
_geom_bond_atom_site_label_1
_geom_bond_atom_site_label_2
_geom_bond_site_symmetry_1
_geom_bond_site_symmetry_2
_geom_bond_distance
_geom_bond_publ_flag
Pt P(1) . . 2.227(2) yes
Pt P(2) . . 2.216(2) yes
Pt O(1) . . 2.056(5) yes
Pt O(2) . . 2.055(4) yes
P(1) C(7) . . 1.810(7) yes
P(1) C(8) . . 1.798(7) yes
P(1) C(9) . . 1.798(9) yes
P(2) C(10) . . 1.801(7) yes
P(2) C(11) . . 1.797(8) yes
P(2) C(12) . . 1.813(9) yes
O(1) C(1) . . 1.294(8) yes
O(2) C(2) . . 1.290(7) yes
O(3) C(1) . . 1.229(8) yes
O(4) C(2) . . 1.224(7) yes
C(1) C(3) . . 1.518(9) yes
C(2) C(3) . . 1.537(9) yes
C(3) C(4) . . 1.573(8) yes
C(3) C(6) . . 1.547(9) yes
C(4) C(5) . . 1.530(10) yes
C(5) C(6) . . 1.520(10) yes
C(4) H(1) . . 0.951 no
C(9) H(13) . . 0.951 no
C(4) H(2) . . 0.951 no
C(9) H(14) . . 0.950 no
C(5) H(3) . . 0.951 no
C(9) H(15) . . 0.951 no
C(5) H(4) . . 0.950 no
C(10) H(16) . . 0.950 no
C(6) H(5) . . 0.950 no
C(10) H(17) . . 0.950 no
C(6) H(6) . . 0.951 no
C(10) H(18) . . 0.950 no
C(7) H(7) . . 0.950 no
C(11) H(19) . . 0.950 no
C(7) H(8) . . 0.950 no
C(11) H(20) . . 0.950 no
C(7) H(9) . . 0.950 no
C(11) H(21) . . 0.950 no
C(8) H(10) . . 0.950 no
C(12) H(22) . . 0.950 no
C(8) H(11) . . 0.950 no
C(12) H(23) . . 0.950 no
C(8) H(12) . . 0.950 no
C(12) H(24) . . 0.951 no

loop_
_geom_contact_atom_site_label_1
_geom_contact_atom_site_label_2
_geom_contact_distance
_geom_contact_site_symmetry_1
_geom_contact_site_symmetry_2
_geom_contact_publ_flag
O(1) C(10) 3.570(10) . 2 no
O(4) C(8) 3.415(9) . 1_656 no
O(2) C(8) 3.351(9) . 2 no
O(5) C(8) 3.430(10) . 2 no
O(3) O(5) 2.907(8) . 1_554 yes
O(5) C(10) 3.490(10) . 2_556 no
O(3) C(11) 3.580(10) . 1_655 no
O(5) C(8) 3.520(10) . 1_656 no
O(4) O(5) 3.093(9) . . yes
O(5) C(7) 3.550(10) . 1_656 no
O(4) C(7) 3.323(8) . 1_656 no
C(11) C(11) 3.360(10) . 2_455 no
Pt H(17) 3.491 . 2 no
O(5) H(16) 2.834 . 2_556 no
P(1) H(17) 3.596 . 2 no
O(5) H(20) 2.964 . 1_656 no
O(1) H(17) 2.692 . 2 no
O(5) H(19) 3.040 . 2_556 no
O(1) H(21) 2.813 . 2 no
O(5) H(3) 3.077 . 2_666 no
O(1) H(3) 3.303 . 2_665 no
O(5) H(10) 3.090 . 1_656 no
O(2) H(12) 2.816 . 2 no
O(5) H(9) 3.119 . 1_656 no
O(2) H(10) 3.018 . 2 no
O(5) H(11) 3.143 . 1_656 no
O(2) H(4) 3.330 . 2_666 no
O(5) H(8) 3.185 . 1_656 no
O(2) H(21) 3.430 . 2 no
O(5) H(11) 3.326 . 2 no
O(3) H(9) 2.795 . 1_655 no
O(5) H(17) 3.338 . 2_556 no
O(3) H(3) 2.883 . 2_665 no
O(5) H(21) 3.534 . 2_556 no
O(3) H(21) 2.972 . 2 no
C(1) H(21) 2.886 . 2 no
O(3) H(20) 2.994 . 1_655 no
C(1) H(3) 3.251 . 2_665 no
O(3) H(1) 3.055 . 2_665 no
C(2) H(4) 3.112 . 2_666 no
O(3) H(19) 3.340 . 1_655 no
C(2) H(10) 3.308 . 2 no
O(3) H(23) 3.366 . 1_655 no
C(2) H(12) 3.451 . 2 no
O(3) H(24) 3.587 . 1_655 no
C(2) H(11) 3.561 . 1_656 no
O(4) H(8) 2.431 . 1_656 no
C(2) H(8) 3.586 . 1_656 no
O(4) H(11) 2.542 . 1_656 no
C(2) H(21) 3.593 . 2 no
O(4) H(4) 3.140 . 2_666 no
C(4) H(8) 3.173 . 2_565 no
O(4) H(14) 3.273 . 1_656 no
C(4) H(4) 3.293 . 2_666 no
O(4) H(10) 3.276 . 2 no
C(4) H(7) 3.497 . 2_565 no
O(4) H(12) 3.386 . 2 no
C(5) H(22) 3.163 . 2_666 no
O(4) H(2) 3.573 . 2_666 no
C(5) H(2) 3.442 . 2_666 no
O(5) H(12) 2.746 . 2 no
C(5) H(13) 3.505 . 2_665 no
O(5) H(18) 2.783 . 1 no
C(5) H(15) 3.513 . 2_665 no
C(6) H(15) 3.093 . 2_665 no
H(1) H(7) 3.036 . 2_565 no
C(6) H(24) 3.221 . 1_655 no
H(1) H(9) 3.041 . 2_565 no
C(6) H(22) 3.320 . 2_666 no
H(1) H(6) 3.155 . 2_665 no
C(6) H(23) 3.453 . 1_655 no
H(2) H(4) 2.551 . 2_666 no
C(7) H(1) 3.205 . 2_565 no
H(2) H(8) 2.756 . 2_565 no
C(7) H(2) 3.291 . 2_565 no
H(2) H(7) 3.101 . 2_565 no
C(7) H(7) 3.303 . 2_565 no
H(2) H(9) 3.540 . 2_565 no
C(8) H(11) 3.242 . 2_454 no
H(3) H(13) 2.815 . 2_665 no
C(8) H(17) 3.426 . 2 no
H(3) H(15) 3.069 . 2_665 no
C(8) H(18) 3.599 . 2 no
H(3) H(22) 3.253 . 2_666 no
C(9) H(24) 3.102 . 1_554 no
H(3) H(18) 3.425 . 2_666 no
C(9) H(6) 3.161 . 2_665 no
H(4) H(22) 2.696 . 2_666 no
C(9) H(3) 3.366 . 2_665 no
H(4) H(4) 3.072 . 2_666 no
C(9) H(22) 3.432 . 1_554 no
H(4) H(18) 3.461 . 2_666 no
C(9) H(16) 3.488 . 1_554 no
H(5) H(24) 2.772 . 1_655 no
C(10) H(12) 3.093 . 2 no
H(5) H(14) 2.834 . 1_656 no
C(10) H(16) 3.200 . 2_556 no
H(5) H(22) 2.879 . 2_666 no
C(10) H(13) 3.439 . 1_556 no
H(5) H(8) 3.330 . 1_656 no
C(11) H(19) 2.836 . 2_455 no
H(5) H(23) 3.348 . 1_655 no
C(11) H(20) 3.327 . 2_455 no
H(5) H(15) 3.355 . 2_665 no
C(11) H(21) 3.391 . 2_455 no
H(6) H(15) 2.360 . 2_665 no
C(12) H(14) 3.077 . 1_556 no
H(6) H(23) 2.767 . 1_655 no
C(12) H(6) 3.278 . 1_455 no
H(6) H(24) 2.941 . 1_655 no
C(12) H(5) 3.444 . 1_455 no
H(6) H(13) 3.280 . 2_665 no
C(12) H(13) 3.531 . 1_556 no
H(6) H(14) 3.466 . 2_665 no
H(1) H(8) 2.996 . 2_565 no
H(7) H(7) 2.373 . 2_565 no
H(7) H(23) 3.256 . 2_565 no
H(20) H(20) 3.557 . 2_455 no
H(10) H(11) 2.979 . 2_454 no
H(11) H(11) 2.867 . 2_454 no
H(11) H(12) 3.367 . 2_454 no
H(12) H(17) 2.653 . 2 no
H(12) H(18) 2.671 . 2 no
H(12) H(16) 3.207 . 1_554 no
H(13) H(16) 2.828 . 1_554 no
H(13) H(17) 2.906 . 2 no
H(13) H(24) 3.079 . 1_554 no
H(13) H(22) 3.192 . 1_554 no
H(13) H(18) 3.250 . 1_554 no
H(14) H(24) 2.348 . 1_554 no
H(14) H(22) 2.989 . 1_554 no
H(14) H(16) 3.324 . 1_554 no
H(15) H(23) 3.027 . 2_565 no
H(15) H(24) 3.552 . 1_554 no
H(15) H(22) 3.587 . 1_554 no
H(16) H(16) 2.973 . 2_556 no
H(16) H(18) 3.035 . 2_556 no
H(16) H(17) 3.049 . 2_556 no
H(17) H(18) 3.475 . 2_556 no
H(19) H(19) 2.570 . 2_455 no
H(19) H(20) 2.687 . 2_455 no
H(19) H(21) 2.767 . 2_455 no
H(20) H(21) 3.268 . 2_455 no

loop_
_geom_torsion_atom_site_label_1
_geom_torsion_atom_site_label_2
_geom_torsion_atom_site_label_3
_geom_torsion_atom_site_label_4
_geom_torsion_site_symmetry_1
_geom_torsion_site_symmetry_2
_geom_torsion_site_symmetry_3
_geom_torsion_site_symmetry_4
_geom_torsion
_geom_torsion_publ_flag
Pt O(1) C(1) O(3) . . . . 168.3(5) yes
O(2) Pt P(1) C(7) . . . . -89(2) yes
Pt O(1) C(1) C(3) . . . . -12.5(7) yes
O(2) Pt P(1) C(8) . . . . 144(2) yes
Pt O(2) C(2) O(4) . . . . 174.5(5) yes
O(2) Pt P(1) C(9) . . . . 26(2) yes
Pt O(2) C(2) C(3) . . . . -5.9(8) yes
O(2) Pt P(2) C(10) . . . . -25.3(3) yes
P(1) Pt P(2) C(10) . . . . 157.2(3) yes
O(2) Pt P(2) C(11) . . . . -144.1(4) yes
P(1) Pt P(2) C(11) . . . . 38.4(4) yes
O(2) Pt P(2) C(12) . . . . 92.1(4) yes
P(1) Pt P(2) C(12) . . . . -85.4(4) yes
O(2) Pt O(1) C(1) . . . . -31.6(5) yes
P(1) Pt O(1) C(1) . . . . 145.6(5) yes
O(2) C(2) C(3) C(1) . . . . -53.0(7) yes
P(1) Pt O(2) C(2) . . . . -2(3) yes
O(2) C(2) C(3) C(4) . . . . 75.0(7) yes
P(2) Pt P(1) C(7) . . . . 49.9(3) yes
O(2) C(2) C(3) C(6) . . . . 173.6(5) yes
P(2) Pt P(1) C(8) . . . . -76.4(4) yes
O(3) C(1) C(3) C(2) . . . . -116.9(6) yes
P(2) Pt P(1) C(9) . . . . 165.2(5) yes
O(3) C(1) C(3) C(4) . . . . 116.3(7) yes
P(2) Pt O(1) C(1) . . . . -64.0(10) yes
O(3) C(1) C(3) C(6) . . . . 15.3(8) yes
P(2) Pt O(2) C(2) . . . . -141.9(5) yes
O(4) C(2) C(3) C(1) . . . . 126.7(6) yes
O(1) Pt P(1) C(7) . . . . -133.5(3) yes
O(4) C(2) C(3) C(4) . . . . -105.3(7) yes
O(1) Pt P(1) C(8) . . . . 100.2(4) yes
O(4) C(2) C(3) C(6) . . . . -6.8(9) yes
O(1) Pt P(1) C(9) . . . . -18.1(5) yes
C(1) C(3) C(4) C(5) . . . . -127.3(6) yes
O(1) Pt P(2) C(10) . . . . 6.0(10) yes
C(1) C(3) C(6) C(5) . . . . 125.1(6) yes
O(1) Pt P(2) C(11) . . . . -112.0(10) yes
C(2) C(3) C(4) C(5) . . . . 106.7(6) yes
O(1) Pt P(2) C(12) . . . . 124.0(10) yes
C(2) C(3) C(6) C(5) . . . . -104.4(6) yes
O(1) Pt O(2) C(2) . . . . 41.7(5) yes
C(3) C(4) C(5) C(6) . . . . 8.9(6) yes
O(1) C(1) C(3) C(2) . . . . 63.8(7) yes
C(3) C(6) C(5) C(4) . . . . -9.1(6) yes
O(1) C(1) C(3) C(4) . . . . -63.0(7) yes
C(4) C(3) C(6) C(5) . . . . 8.8(6) yes
O(1) C(1) C(3) C(6) . . . . -164.0(6) yes
C(5) C(4) C(3) C(6) . . . . -8.8(6) yes
